data_4110834
loop_
_publ_author_name
'Bo Keun Park'
'Gaehang Lee'
'Kyoung Hoon Kim'
'Hongkyu Kang'
'Chang Yeon Lee'
'Md. Arzu Miah'
'Jaehoon Jung'
'Young-Kyu Han'
'Joon T. Park'

_publ_section_title
;
 Synthetic, Electrochemical, and Theoretical Studies of Tetrairidium
 Clusters Bearing Mono- and Bis[60]fullerene Ligands
;
_journal_name_full 'Journal of the American Chemical Society'
_journal_page_first 11160
_journal_page_last 11172
_journal_paper_doi 10.1021/ja0616027
_journal_volume 128
_journal_year 2006
_chemical_formula_sum 'C50 H33 Ir4 O8 P3'
_chemical_formula_weight 1623.47
_chemical_name_systematic
; 
  Ir4(CO)8{mu-kappa2-PPh2(o-C6H4)PPh}{mu3-PPh2(eta1:eta2-o-C6H4)}
;
_space_group_IT_number 2
_symmetry_cell_setting triclinic
_symmetry_space_group_name_Hall '-P 1'
_symmetry_space_group_name_H-M 'P -1'
_atom_sites_solution_hydrogens geom
_atom_sites_solution_primary direct
_atom_sites_solution_secondary difmap
_audit_creation_method SHELXL-97
_cell_angle_alpha 91.925(2)
_cell_angle_beta 101.719(2)
_cell_angle_gamma 116.0700(10)
_cell_formula_units_Z 2
_cell_length_a 11.0874(10)
_cell_length_b 11.4719(11)
_cell_length_c 21.576(2)
_cell_measurement_temperature 293(2)
_cell_volume 2390.1(4)
_computing_structure_refinement 'SHELXL-97 (Sheldrick, 1997)'
_computing_structure_solution 'SHELXS-97 (Sheldrick, 1990)'
_diffrn_ambient_temperature 293(2)
_diffrn_measured_fraction_theta_full 0.943
_diffrn_measured_fraction_theta_max 0.943
_diffrn_radiation_monochromator graphite
_diffrn_radiation_source 'fine-focus sealed tube'
_diffrn_radiation_type MoK\a
_diffrn_radiation_wavelength 0.71073
_diffrn_reflns_av_R_equivalents 0.0394
_diffrn_reflns_av_sigmaI/netI 0.0789
_diffrn_reflns_limit_h_max 14
_diffrn_reflns_limit_h_min -14
_diffrn_reflns_limit_k_max 9
_diffrn_reflns_limit_k_min -15
_diffrn_reflns_limit_l_max 28
_diffrn_reflns_limit_l_min -24
_diffrn_reflns_number 14826
_diffrn_reflns_theta_full 28.02
_diffrn_reflns_theta_max 28.02
_diffrn_reflns_theta_min 1.95
_exptl_absorpt_coefficient_mu 11.254
_exptl_crystal_density_diffrn 2.256
_exptl_crystal_F_000 1500
_refine_diff_density_max 4.458
_refine_diff_density_min -3.024
_refine_diff_density_rms 0.359
_refine_ls_extinction_method none
_refine_ls_goodness_of_fit_ref 1.044
_refine_ls_hydrogen_treatment mixed
_refine_ls_matrix_type full
_refine_ls_number_parameters 586
_refine_ls_number_reflns 10924
_refine_ls_number_restraints 0
_refine_ls_restrained_S_all 1.044
_refine_ls_R_factor_all 0.0758
_refine_ls_R_factor_gt 0.0576
_refine_ls_shift/su_max 0.007
_refine_ls_shift/su_mean 0.000
_refine_ls_structure_factor_coef Fsqd
_refine_ls_weighting_details 'calc w=1/[\s^2^(Fo^2^)+(0.0857P)^2^+12.8102P] where P=(Fo^2^+2Fc^2^)/3'
_refine_ls_weighting_scheme calc
_refine_ls_wR_factor_gt 0.1476
_refine_ls_wR_factor_ref 0.1562
_reflns_number_gt 8759
_reflns_number_total 10924
_reflns_threshold_expression >2sigma(I)
_cod_data_source_file ja0616027si20060307_044804.cif
_cod_data_source_block f057m
_cod_database_code 4110834

loop_
_symmetry_equiv_pos_as_xyz
'x, y, z'
'-x, -y, -z'

loop_
_atom_site_label
_atom_site_type_symbol
_atom_site_fract_x
_atom_site_fract_y
_atom_site_fract_z
_atom_site_U_iso_or_equiv
_atom_site_adp_type
_atom_site_occupancy
_atom_site_symmetry_multiplicity
_atom_site_calc_flag
_atom_site_refinement_flags
Ir1 Ir 0.44221(5) 0.29255(4) 0.22181(2) 0.02171(12) Uani 1 1 d .
Ir2 Ir 0.27167(4) 0.08921(4) 0.27125(2) 0.01977(11) Uani 1 1 d .
Ir3 Ir 0.45247(4) 0.06025(4) 0.21537(2) 0.02028(12) Uani 1 1 d .
Ir4 Ir 0.50152(4) 0.09161(4) 0.34909(2) 0.01900(11) Uani 1 1 d .
P1 P 0.7258(3) 0.1228(3) 0.36968(14) 0.0215(6) Uani 1 1 d .
P2 P 0.5809(3) 0.2974(3) 0.31774(14) 0.0210(6) Uani 1 1 d .
P3 P 0.2950(3) 0.0374(3) 0.12318(14) 0.0234(6) Uani 1 1 d .
C101 C 0.7551(12) -0.0022(11) 0.3309(6) 0.022(2) Uani 1 1 d .
C102 C 0.8255(13) 0.0161(12) 0.2839(6) 0.030(3) Uani 1 1 d .
H102 H 0.8657 0.0989 0.2715 0.036 Uiso 1 1 calc R
C103 C 0.8385(14) -0.0836(13) 0.2545(7) 0.035(3) Uani 1 1 d .
H103 H 0.8896 -0.0668 0.2237 0.042 Uiso 1 1 calc R
C104 C 0.7776(15) -0.2076(13) 0.2696(6) 0.036(3) Uani 1 1 d .
H104 H 0.7860 -0.2750 0.2488 0.043 Uiso 1 1 calc R
C105 C 0.7016(13) -0.2329(12) 0.3170(7) 0.031(3) Uani 1 1 d .
H105 H 0.6597 -0.3171 0.3276 0.038 Uiso 1 1 calc R
C106 C 0.6896(13) -0.1320(12) 0.3477(6) 0.031(3) Uani 1 1 d .
H106 H 0.6396 -0.1480 0.3789 0.037 Uiso 1 1 calc R
C201 C 0.8131(13) 0.1496(13) 0.4537(6) 0.028(3) Uani 1 1 d .
C202 C 0.8637(16) 0.0655(15) 0.4831(7) 0.042(3) Uani 1 1 d .
H202 H 0.8570 -0.0070 0.4592 0.051 Uiso 1 1 calc R
C203 C 0.9231(17) 0.0939(19) 0.5484(8) 0.054(5) Uani 1 1 d .
H203 H 0.9591 0.0412 0.5679 0.065 Uiso 1 1 calc R
C204 C 0.9300(18) 0.199(2) 0.5848(8) 0.062(5) Uani 1 1 d .
H204 H 0.9653 0.2129 0.6288 0.074 Uiso 1 1 calc R
C205 C 0.8853(16) 0.2819(17) 0.5566(7) 0.047(4) Uani 1 1 d .
H205 H 0.8968 0.3560 0.5810 0.057 Uiso 1 1 calc R
C206 C 0.8227(17) 0.2569(16) 0.4918(7) 0.045(4) Uani 1 1 d .
H206 H 0.7871 0.3110 0.4735 0.054 Uiso 1 1 calc R
C301 C 0.8290(12) 0.2740(10) 0.3422(5) 0.021(2) Uani 1 1 d .
C302 C 0.9708(13) 0.3203(12) 0.3465(6) 0.030(3) Uani 1 1 d .
H302 H 1.0153 0.2742 0.3663 0.036 Uiso 1 1 calc R
C303 C 1.0455(14) 0.4311(14) 0.3224(8) 0.040(3) Uani 1 1 d .
H303 H 1.1394 0.4600 0.3257 0.048 Uiso 1 1 calc R
C304 C 0.9773(15) 0.5017(13) 0.2922(6) 0.035(3) Uani 1 1 d .
H304 H 1.0253 0.5741 0.2732 0.042 Uiso 1 1 calc R
C305 C 0.8403(13) 0.4628(12) 0.2911(6) 0.027(3) Uani 1 1 d .
H305 H 0.7986 0.5134 0.2743 0.033 Uiso 1 1 calc R
C306 C 0.7638(12) 0.3496(10) 0.3146(5) 0.019(2) Uani 1 1 d .
C401 C 0.6097(12) 0.4324(11) 0.3778(5) 0.022(2) Uani 1 1 d .
C402 C 0.7393(15) 0.5126(13) 0.4179(6) 0.033(3) Uani 1 1 d .
H402 H 0.8149 0.4998 0.4143 0.040 Uiso 1 1 calc R
C403 C 0.7575(17) 0.6125(13) 0.4637(6) 0.038(3) Uani 1 1 d .
H403 H 0.8446 0.6639 0.4905 0.046 Uiso 1 1 calc R
C404 C 0.6501(16) 0.6346(14) 0.4692(7) 0.041(4) Uani 1 1 d .
H404 H 0.6630 0.7019 0.4992 0.050 Uiso 1 1 calc R
C405 C 0.5190(15) 0.5551(14) 0.4293(7) 0.036(3) Uani 1 1 d .
H405 H 0.4445 0.5708 0.4318 0.043 Uiso 1 1 calc R
C406 C 0.5004(15) 0.4534(12) 0.3863(7) 0.034(3) Uani 1 1 d .
H406 H 0.4115 0.3974 0.3623 0.041 Uiso 1 1 calc R
C501 C 0.3425(14) 0.0631(13) 0.0461(6) 0.030(3) Uani 1 1 d .
C502 C 0.4815(14) 0.1416(15) 0.0452(7) 0.040(3) Uani 1 1 d .
H502 H 0.5500 0.1772 0.0831 0.048 Uiso 1 1 calc R
C503 C 0.5143(18) 0.1651(19) -0.0138(8) 0.059(5) Uani 1 1 d .
H503 H 0.6053 0.2178 -0.0154 0.071 Uiso 1 1 calc R
C504 C 0.411(2) 0.1094(18) -0.0704(8) 0.055(4) Uani 1 1 d .
H504 H 0.4331 0.1228 -0.1097 0.066 Uiso 1 1 calc R
C505 C 0.2778(18) 0.0364(17) -0.0681(7) 0.047(4) Uani 1 1 d .
H505 H 0.2078 0.0058 -0.1056 0.057 Uiso 1 1 calc R
C506 C 0.2453(15) 0.0066(15) -0.0094(6) 0.038(3) Uani 1 1 d .
H506 H 0.1557 -0.0528 -0.0086 0.045 Uiso 1 1 calc R
C601 C 0.1435(13) -0.1215(13) 0.1030(6) 0.029(3) Uani 1 1 d .
C602 C 0.1563(17) -0.2300(14) 0.0890(7) 0.043(4) Uani 1 1 d .
H602 H 0.2425 -0.2208 0.0861 0.052 Uiso 1 1 calc R
C603 C 0.045(2) -0.3571(17) 0.0786(9) 0.061(5) Uani 1 1 d .
H603 H 0.0587 -0.4298 0.0706 0.073 Uiso 1 1 calc R
C604 C -0.0815(18) -0.3729(18) 0.0801(8) 0.059(5) Uani 1 1 d .
H604 H -0.1559 -0.4563 0.0736 0.070 Uiso 1 1 calc R
C605 C -0.0993(15) -0.2622(18) 0.0915(7) 0.049(4) Uani 1 1 d .
H605 H -0.1873 -0.2714 0.0907 0.059 Uiso 1 1 calc R
C606 C 0.0097(15) -0.1413(15) 0.1038(7) 0.040(3) Uani 1 1 d .
H606 H -0.0044 -0.0692 0.1131 0.048 Uiso 1 1 calc R
C701 C 0.2263(11) 0.1520(11) 0.1341(6) 0.022(2) Uani 1 1 d .
C702 C 0.1804(13) 0.2080(13) 0.0821(6) 0.030(3) Uani 1 1 d .
H702 H 0.2059 0.2044 0.0438 0.036 Uiso 1 1 calc R
C703 C 0.0999(16) 0.2662(13) 0.0883(6) 0.037(3) Uani 1 1 d .
H703 H 0.0682 0.3008 0.0540 0.045 Uiso 1 1 calc R
C704 C 0.0638(14) 0.2747(13) 0.1469(7) 0.036(3) Uani 1 1 d .
H704 H 0.0082 0.3146 0.1511 0.043 Uiso 1 1 calc R
C705 C 0.1096(13) 0.2251(13) 0.1965(7) 0.033(3) Uani 1 1 d .
H705 H 0.0850 0.2327 0.2346 0.040 Uiso 1 1 calc R
C706 C 0.1944(12) 0.1612(11) 0.1939(6) 0.024(2) Uani 1 1 d .
C1A C 0.4011(14) 0.4354(12) 0.2383(7) 0.033(3) Uani 1 1 d .
O1A O 0.3794(13) 0.5218(10) 0.2481(6) 0.063(3) Uani 1 1 d .
C1B C 0.5740(14) 0.3770(14) 0.1730(6) 0.035(3) Uani 1 1 d .
O1B O 0.6555(12) 0.4300(13) 0.1468(5) 0.063(4) Uani 1 1 d .
C2A C 0.1573(12) -0.0906(12) 0.2625(6) 0.028(3) Uani 1 1 d .
O2A O 0.0840(11) -0.1985(9) 0.2535(5) 0.043(2) Uani 1 1 d .
C2B C 0.2089(13) 0.1458(13) 0.3348(6) 0.030(3) Uani 1 1 d .
O2B O 0.1767(11) 0.1783(10) 0.3766(5) 0.043(2) Uani 1 1 d .
C3A C 0.6266(13) 0.1321(13) 0.1955(6) 0.031(3) Uani 1 1 d .
O3A O 0.7315(9) 0.1794(10) 0.1821(5) 0.040(2) Uani 1 1 d .
C3B C 0.4190(14) -0.1180(14) 0.2168(6) 0.034(3) Uani 1 1 d .
O3B O 0.3979(16) -0.2232(10) 0.2143(6) 0.066(4) Uani 1 1 d .
C4A C 0.4037(14) -0.0954(14) 0.3498(6) 0.036(3) Uani 1 1 d .
O4A O 0.3474(11) -0.2043(10) 0.3515(6) 0.054(3) Uani 1 1 d .
C4B C 0.4863(15) 0.1396(15) 0.4306(7) 0.037(3) Uani 1 1 d .
O4B O 0.4763(14) 0.1654(14) 0.4800(5) 0.066(4) Uani 1 1 d .

loop_
_atom_site_aniso_label
_atom_site_aniso_U_11
_atom_site_aniso_U_22
_atom_site_aniso_U_33
_atom_site_aniso_U_23
_atom_site_aniso_U_13
_atom_site_aniso_U_12
Ir1 0.0254(2) 0.0152(2) 0.0274(2) 0.00846(17) 0.00653(17) 0.01144(18)
Ir2 0.0229(2) 0.0166(2) 0.0247(2) 0.00657(16) 0.00785(16) 0.01218(18)
Ir3 0.0253(2) 0.0179(2) 0.0226(2) 0.00439(17) 0.00685(17) 0.01373(18)
Ir4 0.0232(2) 0.0152(2) 0.0225(2) 0.00608(16) 0.00654(16) 0.01157(17)
P1 0.0258(14) 0.0150(14) 0.0265(14) 0.0044(11) 0.0061(12) 0.0116(12)
P2 0.0283(15) 0.0131(14) 0.0262(14) 0.0051(11) 0.0071(12) 0.0133(12)
P3 0.0281(15) 0.0189(15) 0.0237(14) 0.0047(12) 0.0060(12) 0.0110(13)
C101 0.024(6) 0.018(6) 0.033(6) 0.001(5) 0.006(5) 0.017(5)
C102 0.031(6) 0.016(6) 0.038(7) 0.007(5) 0.003(5) 0.009(5)
C103 0.035(7) 0.028(7) 0.048(8) 0.006(6) 0.020(6) 0.015(6)
C104 0.046(8) 0.027(7) 0.037(7) -0.005(6) 0.003(6) 0.023(6)
C105 0.032(7) 0.012(6) 0.051(8) 0.004(5) 0.007(6) 0.012(5)
C106 0.036(7) 0.018(6) 0.039(7) 0.007(5) 0.013(6) 0.010(5)
C201 0.034(7) 0.028(7) 0.034(6) 0.012(5) 0.012(5) 0.024(6)
C202 0.050(9) 0.036(8) 0.042(8) 0.018(6) 0.006(7) 0.022(7)
C203 0.051(10) 0.080(13) 0.040(8) 0.029(9) 0.003(7) 0.039(9)
C204 0.053(10) 0.107(17) 0.035(8) 0.040(10) 0.018(7) 0.039(11)
C205 0.046(9) 0.063(11) 0.036(8) -0.009(7) 0.003(6) 0.032(8)
C206 0.059(10) 0.045(9) 0.044(8) 0.010(7) 0.008(7) 0.036(8)
C301 0.030(6) 0.009(5) 0.022(5) -0.001(4) 0.008(4) 0.006(4)
C302 0.028(6) 0.019(6) 0.049(8) 0.007(5) 0.014(6) 0.014(5)
C303 0.023(6) 0.029(7) 0.067(10) -0.001(7) 0.014(6) 0.010(6)
C304 0.050(8) 0.017(6) 0.036(7) 0.006(5) 0.020(6) 0.009(6)
C305 0.033(6) 0.024(6) 0.029(6) 0.006(5) 0.006(5) 0.017(5)
C306 0.033(6) 0.009(5) 0.022(5) 0.000(4) 0.006(4) 0.016(5)
C401 0.030(6) 0.012(5) 0.029(6) 0.004(4) 0.011(5) 0.012(5)
C402 0.049(8) 0.024(7) 0.032(7) 0.001(5) 0.008(6) 0.022(6)
C403 0.064(9) 0.020(7) 0.034(7) -0.004(5) 0.019(7) 0.019(6)
C404 0.059(9) 0.028(7) 0.039(8) -0.003(6) 0.028(7) 0.016(7)
C405 0.047(8) 0.035(8) 0.043(8) 0.009(6) 0.024(6) 0.028(7)
C406 0.049(8) 0.014(6) 0.046(8) 0.007(5) 0.025(6) 0.014(6)
C501 0.039(7) 0.034(7) 0.034(7) 0.013(5) 0.016(5) 0.029(6)
C502 0.036(7) 0.051(9) 0.032(7) 0.005(6) 0.016(6) 0.017(7)
C503 0.054(10) 0.067(13) 0.047(9) 0.011(8) 0.027(8) 0.012(9)
C504 0.089(13) 0.057(11) 0.038(8) 0.016(8) 0.033(9) 0.041(10)
C505 0.065(10) 0.059(11) 0.027(7) 0.000(7) 0.009(7) 0.037(9)
C506 0.041(8) 0.044(9) 0.036(7) 0.002(6) 0.010(6) 0.026(7)
C601 0.038(7) 0.031(7) 0.020(6) 0.010(5) 0.005(5) 0.017(6)
C602 0.060(10) 0.025(7) 0.041(8) 0.002(6) 0.012(7) 0.016(7)
C603 0.080(13) 0.029(9) 0.060(11) 0.006(8) 0.008(9) 0.016(9)
C604 0.048(10) 0.044(10) 0.060(11) 0.021(8) 0.014(8) -0.002(8)
C605 0.025(7) 0.059(11) 0.045(9) 0.004(8) 0.007(6) 0.004(7)
C606 0.039(8) 0.035(8) 0.041(8) 0.000(6) 0.010(6) 0.011(6)
C701 0.021(5) 0.017(6) 0.032(6) 0.004(5) 0.004(4) 0.012(5)
C702 0.036(7) 0.031(7) 0.028(6) 0.014(5) 0.003(5) 0.021(6)
C703 0.063(9) 0.030(7) 0.027(6) 0.006(5) 0.003(6) 0.031(7)
C704 0.032(7) 0.033(7) 0.049(8) 0.013(6) -0.002(6) 0.025(6)
C705 0.036(7) 0.035(8) 0.041(7) 0.007(6) 0.019(6) 0.022(6)
C706 0.026(6) 0.014(5) 0.035(6) 0.011(5) 0.013(5) 0.010(5)
C1A 0.035(7) 0.014(6) 0.050(8) 0.008(5) 0.004(6) 0.013(5)
O1A 0.071(8) 0.026(6) 0.097(10) 0.006(6) 0.000(7) 0.036(6)
C1B 0.036(7) 0.035(8) 0.036(7) 0.018(6) 0.011(6) 0.018(6)
O1B 0.059(7) 0.063(8) 0.052(7) 0.025(6) 0.027(6) 0.007(6)
C2A 0.028(6) 0.018(6) 0.027(6) 0.006(5) 0.002(5) 0.003(5)
O2A 0.057(6) 0.022(5) 0.053(6) 0.013(4) 0.021(5) 0.019(5)
C2B 0.028(6) 0.032(7) 0.040(7) 0.002(6) 0.007(5) 0.023(6)
O2B 0.060(7) 0.044(6) 0.039(5) 0.007(5) 0.023(5) 0.030(5)
C3A 0.030(7) 0.034(7) 0.030(6) 0.001(5) 0.007(5) 0.016(6)
O3A 0.028(5) 0.052(7) 0.041(5) 0.005(5) 0.013(4) 0.016(5)
C3B 0.040(7) 0.035(8) 0.032(7) 0.007(6) 0.010(6) 0.021(6)
O3B 0.125(11) 0.025(6) 0.060(7) 0.007(5) 0.013(7) 0.049(7)
C4A 0.037(7) 0.031(8) 0.032(7) 0.007(6) 0.007(6) 0.011(6)
O4A 0.051(7) 0.026(6) 0.084(8) 0.018(5) 0.022(6) 0.014(5)
C4B 0.045(8) 0.050(9) 0.042(8) 0.019(7) 0.017(6) 0.040(7)
O4B 0.088(9) 0.085(10) 0.036(6) 0.004(6) 0.031(6) 0.043(8)

loop_
_atom_type_symbol
_atom_type_description
_atom_type_scat_dispersion_real
_atom_type_scat_dispersion_imag
_atom_type_scat_source
C C 0.0033 0.0016 'International Tables Vol C Tables 4.2.6.8 and 6.1.1.4'
H H 0.0000 0.0000 'International Tables Vol C Tables 4.2.6.8 and 6.1.1.4'
O O 0.0106 0.0060 'International Tables Vol C Tables 4.2.6.8 and 6.1.1.4'
P P 0.1023 0.0942 'International Tables Vol C Tables 4.2.6.8 and 6.1.1.4'
Ir Ir -1.4442 7.9887 'International Tables Vol C Tables 4.2.6.8 and 6.1.1.4'

loop_
_geom_angle_atom_site_label_1
_geom_angle_atom_site_label_2
_geom_angle_atom_site_label_3
_geom_angle
C1B Ir1 C1A 97.3(6)
C1B Ir1 P2 102.2(4)
C1A Ir1 P2 103.1(4)
C1B Ir1 C706 133.2(5)
C1A Ir1 C706 84.5(5)
P2 Ir1 C706 123.1(3)
C1B Ir1 C701 101.4(5)
C1A Ir1 C701 98.2(5)
P2 Ir1 C701 145.7(3)
C706 Ir1 C701 33.1(4)
C1B Ir1 Ir2 155.7(4)
C1A Ir1 Ir2 106.6(4)
P2 Ir1 Ir2 76.79(8)
C706 Ir1 Ir2 47.7(3)
C701 Ir1 Ir2 71.5(3)
C1B Ir1 Ir3 97.0(4)
C1A Ir1 Ir3 165.7(4)
P2 Ir1 Ir3 74.04(7)
C706 Ir1 Ir3 85.5(3)
C701 Ir1 Ir3 78.6(3)
Ir2 Ir1 Ir3 59.089(16)
C2A Ir2 C2B 99.2(6)
C2A Ir2 C706 107.9(5)
C2B Ir2 C706 99.7(5)
C2A Ir2 Ir3 93.6(4)
C2B Ir2 Ir3 157.6(4)
C706 Ir2 Ir3 93.6(3)
C2A Ir2 Ir1 147.8(4)
C2B Ir2 Ir1 111.5(4)
C706 Ir2 Ir1 59.0(3)
Ir3 Ir2 Ir1 60.862(17)
C2A Ir2 Ir4 97.1(4)
C2B Ir2 Ir4 97.6(4)
C706 Ir2 Ir4 146.7(3)
Ir3 Ir2 Ir4 62.458(17)
Ir1 Ir2 Ir4 88.195(19)
C3A Ir3 C3B 99.9(6)
C3A Ir3 P3 106.2(4)
C3B Ir3 P3 100.0(4)
C3A Ir3 Ir2 149.7(4)
C3B Ir3 Ir2 106.6(4)
P3 Ir3 Ir2 83.51(8)
C3A Ir3 Ir1 93.7(4)
C3B Ir3 Ir1 166.4(4)
P3 Ir3 Ir1 76.62(8)
Ir2 Ir3 Ir1 60.049(16)
C3A Ir3 Ir4 107.1(4)
C3B Ir3 Ir4 88.8(4)
P3 Ir3 Ir4 143.44(8)
Ir2 Ir3 Ir4 60.029(16)
Ir1 Ir3 Ir4 86.462(17)
C4B Ir4 C4A 95.6(6)
C4B Ir4 P1 102.3(4)
C4A Ir4 P1 100.7(4)
C4B Ir4 P2 97.1(5)
C4A Ir4 P2 163.3(4)
P1 Ir4 P2 87.31(11)
C4B Ir4 Ir2 101.6(4)
C4A Ir4 Ir2 91.1(4)
P1 Ir4 Ir2 152.18(8)
P2 Ir4 Ir2 75.66(8)
C4B Ir4 Ir3 157.9(4)
C4A Ir4 Ir3 92.2(4)
P1 Ir4 Ir3 96.58(8)
P2 Ir4 Ir3 72.12(7)
Ir2 Ir4 Ir3 57.513(15)
C301 P1 C101 105.7(5)
C301 P1 C201 102.9(6)
C101 P1 C201 106.4(5)
C301 P1 Ir4 108.3(4)
C101 P1 Ir4 116.6(4)
C201 P1 Ir4 115.6(4)
C401 P2 C306 98.8(5)
C401 P2 Ir1 111.4(4)
C306 P2 Ir1 113.2(4)
C401 P2 Ir4 116.0(4)
C306 P2 Ir4 106.4(3)
Ir1 P2 Ir4 110.46(12)
C601 P3 C701 104.3(6)
C601 P3 C501 101.7(6)
C701 P3 C501 104.2(6)
C601 P3 Ir3 114.6(4)
C701 P3 Ir3 108.3(4)
C501 P3 Ir3 121.9(4)
C102 C101 C106 118.1(11)
C102 C101 P1 124.8(9)
C106 C101 P1 116.9(9)
C103 C102 C101 122.0(12)
C104 C103 C102 121.0(12)
C103 C104 C105 119.5(12)
C106 C105 C104 119.8(12)
C105 C106 C101 119.5(12)
C206 C201 C202 119.0(13)
C206 C201 P1 116.6(10)
C202 C201 P1 124.2(10)
C203 C202 C201 118.5(15)
C204 C203 C202 121.4(15)
C205 C204 C203 120.3(15)
C204 C205 C206 120.7(16)
C205 C206 C201 119.9(14)
C302 C301 C306 118.3(10)
C302 C301 P1 122.8(9)
C306 C301 P1 118.9(9)
C303 C302 C301 122.0(12)
C302 C303 C304 119.0(12)
C305 C304 C303 120.0(12)
C304 C305 C306 121.0(12)
C305 C306 C301 119.5(11)
C305 C306 P2 122.5(8)
C301 C306 P2 117.8(8)
C406 C401 C402 117.1(11)
C406 C401 P2 120.6(9)
C402 C401 P2 122.3(9)
C401 C402 C403 121.0(13)
C404 C403 C402 120.8(14)
C403 C404 C405 119.1(12)
C406 C405 C404 119.9(13)
C405 C406 C401 122.0(13)
C506 C501 C502 119.9(12)
C506 C501 P3 120.5(11)
C502 C501 P3 119.6(10)
C503 C502 C501 118.6(14)
C502 C503 C504 120.1(15)
C505 C504 C503 120.0(14)
C504 C505 C506 120.0(15)
C501 C506 C505 120.8(14)
C602 C601 C606 115.9(13)
C602 C601 P3 120.3(11)
C606 C601 P3 123.8(11)
C601 C602 C603 122.8(16)
C604 C603 C602 119.8(18)
C603 C604 C605 118.6(15)
C606 C605 C604 120.8(15)
C605 C606 C601 121.9(15)
C706 C701 C702 121.2(11)
C706 C701 P3 115.5(8)
C702 C701 P3 122.0(9)
C706 C701 Ir1 68.2(6)
C702 C701 Ir1 120.8(8)
P3 C701 Ir1 89.8(4)
C703 C702 C701 120.1(12)
C702 C703 C704 120.1(12)
C705 C704 C703 120.0(12)
C704 C705 C706 123.5(12)
C701 C706 C705 115.0(11)
C701 C706 Ir2 121.0(8)
C705 C706 Ir2 124.0(9)
C701 C706 Ir1 78.6(7)
C705 C706 Ir1 118.4(8)
Ir2 C706 Ir1 73.3(4)
O1A C1A Ir1 178.6(13)
O1B C1B Ir1 176.8(14)
O2A C2A Ir2 175.6(11)
O2B C2B Ir2 175.3(12)
O3A C3A Ir3 177.3(13)
O3B C3B Ir3 176.5(12)
O4A C4A Ir4 178.7(13)
O4B C4B Ir4 178.2(14)

loop_
_geom_bond_atom_site_label_1
_geom_bond_atom_site_label_2
_geom_bond_distance
Ir1 C1B 1.906(13)
Ir1 C1A 1.924(13)
Ir1 P2 2.297(3)
Ir1 C706 2.411(12)
Ir1 C701 2.545(11)
Ir1 Ir2 2.6953(6)
Ir1 Ir3 2.7170(7)
Ir2 C2A 1.864(12)
Ir2 C2B 1.874(12)
Ir2 C706 2.082(12)
Ir2 Ir3 2.6689(6)
Ir2 Ir4 2.7409(6)
Ir3 C3A 1.885(13)
Ir3 C3B 1.913(14)
Ir3 P3 2.286(3)
Ir3 Ir4 2.8054(6)
Ir4 C4B 1.887(14)
Ir4 C4A 1.935(14)
Ir4 P1 2.295(3)
Ir4 P2 2.309(3)
P1 C301 1.808(12)
P1 C101 1.817(11)
P1 C201 1.819(13)
P2 C401 1.854(11)
P2 C306 1.862(12)
P3 C601 1.814(13)
P3 C701 1.815(11)
P3 C501 1.839(13)
C101 C102 1.370(17)
C101 C106 1.437(16)
C102 C103 1.365(18)
C103 C104 1.365(19)
C104 C105 1.413(19)
C105 C106 1.384(17)
C201 C206 1.409(19)
C201 C202 1.421(18)
C202 C203 1.39(2)
C203 C204 1.38(3)
C204 C205 1.36(2)
C205 C206 1.39(2)
C301 C302 1.402(16)
C301 C306 1.429(15)
C302 C303 1.365(19)
C303 C304 1.42(2)
C304 C305 1.377(18)
C305 C306 1.383(16)
C401 C406 1.381(17)
C401 C402 1.393(18)
C402 C403 1.403(17)
C403 C404 1.35(2)
C404 C405 1.40(2)
C405 C406 1.379(17)
C501 C506 1.352(19)
C501 C502 1.407(18)
C502 C503 1.40(2)
C503 C504 1.40(2)
C504 C505 1.35(2)
C505 C506 1.40(2)
C601 C602 1.344(19)
C601 C606 1.402(19)
C602 C603 1.41(2)
C603 C604 1.34(3)
C604 C605 1.39(3)
C605 C606 1.35(2)
C701 C706 1.419(16)
C701 C702 1.426(16)
C702 C703 1.352(19)
C703 C704 1.41(2)
C704 C705 1.342(18)
C705 C706 1.432(17)
C1A O1A 1.141(16)
C1B O1B 1.120(16)
C2A O2A 1.125(14)
C2B O2B 1.142(15)
C3A O3A 1.150(15)
C3B O3B 1.121(17)
C4A O4A 1.131(17)
C4B O4B 1.138(16)
